data_7229717
loop_
_publ_author_name
'Karimata, Ayumu'
'Suzuki, Shuichi'
'Kozaki, Masatoshi'
'Okada, Keiji'

_publ_section_title
;
 Stereoelectronic control of oxidation potentials of
 3,7-bis(diarylamino)phenothiazines
;
_journal_issue 88
_journal_name_full 'RSC Advances'
_journal_page_first 56144
_journal_paper_doi 10.1039/C7RA12600J
_journal_volume 7
_journal_year 2017
_chemical_formula_moiety 'C37 H25 Br4 Ga N3 O2 S'
_chemical_formula_sum 'C37 H25 Br4 Ga N3 O2 S'
_chemical_formula_weight 965.02
_space_group_IT_number 14
_symmetry_cell_setting monoclinic
_symmetry_Int_Tables_number 14
_symmetry_space_group_name_Hall '-P 2yn'
_symmetry_space_group_name_H-M 'P 1 21/n 1'
_atom_sites_solution_hydrogens geom
_atom_sites_solution_primary direct
_atom_sites_solution_secondary difmap
_audit_update_record
;
2017-09-01 deposited with the CCDC.
2017-12-05 downloaded from the CCDC.
;
_cell_angle_alpha 90.0000
_cell_angle_beta 93.977(6)
_cell_angle_gamma 90.0000
_cell_formula_units_Z 4
_cell_length_a 7.251(4)
_cell_length_b 27.486(13)
_cell_length_c 17.493(8)
_cell_measurement_reflns_used 7764
_cell_measurement_temperature 150(2)
_cell_measurement_theta_max 27.44
_cell_measurement_theta_min 4.06
_cell_volume 3478(3)
_computing_cell_refinement CrystalClear
_computing_data_collection 'CrystalClear (Rigaku Inc., 2008)'
_computing_data_reduction CrystalClear
_computing_molecular_graphics 'CrystalStructure 4.0'
_computing_publication_material 'CrystalStructure 4.0 (Rigaku, 2010)'
_computing_structure_refinement 'CRYSTALS (Carruthers, et al., 1999)'
_computing_structure_solution 'SHELXS97 (Sheldrick, 2008)'
_diffrn_ambient_temperature 150(2)
_diffrn_detector_area_resol_mean 7.111
_diffrn_measured_fraction_theta_full 0.992
_diffrn_measured_fraction_theta_max 0.992
_diffrn_measurement_device_type 'Rigaku Saturn724'
_diffrn_measurement_method \w
_diffrn_radiation_type 'Mo K\a'
_diffrn_radiation_wavelength 0.71075
_diffrn_reflns_av_R_equivalents 0.0677
_diffrn_reflns_limit_h_max 9
_diffrn_reflns_limit_h_min -9
_diffrn_reflns_limit_k_max 35
_diffrn_reflns_limit_k_min -35
_diffrn_reflns_limit_l_max 22
_diffrn_reflns_limit_l_min -22
_diffrn_reflns_number 35148
_diffrn_reflns_theta_full 27.48
_diffrn_reflns_theta_max 27.48
_diffrn_standards_number 0
_exptl_absorpt_coefficient_mu 5.499
_exptl_absorpt_correction_T_max 0.333
_exptl_absorpt_correction_T_min 0.250
_exptl_absorpt_correction_type multi-scan
_exptl_absorpt_process_details 'REQAB (Rigaku, 1998)'
_exptl_crystal_colour purple
_exptl_crystal_density_diffrn 1.843
_exptl_crystal_density_method 'not measured'
_exptl_crystal_description block
_exptl_crystal_F_000 1884.00
_exptl_crystal_size_max 0.200
_exptl_crystal_size_mid 0.200
_exptl_crystal_size_min 0.100
_refine_diff_density_max 1.600
_refine_diff_density_min -1.650
_refine_ls_extinction_method none
_refine_ls_goodness_of_fit_ref 1.328
_refine_ls_hydrogen_treatment constr
_refine_ls_number_parameters 458
_refine_ls_number_reflns 7918
_refine_ls_R_factor_gt 0.0622
_refine_ls_shift/su_max 0.000
_refine_ls_structure_factor_coef F
_refine_ls_weighting_details 'w = 1/[0.0010Fo^2^ + 1.0000\s(Fo^2^)]'
_refine_ls_weighting_scheme calc
_refine_ls_wR_factor_ref 0.0844
_reflns_number_gt 5605
_reflns_number_total 7918
_reflns_threshold_expression F>2.0\s(F)
_cod_data_source_file c7ra12600j2.cif
_cod_data_source_block 1f_PTZ_PXZ2_GaBr4
_cod_database_code 7229717

loop_
_symmetry_equiv_pos_site_id
_symmetry_equiv_pos_as_xyz
1 +X,+Y,+Z
2 1/2-X,1/2+Y,1/2-Z
3 -X,-Y,-Z
4 1/2+X,1/2-Y,1/2+Z

loop_
_atom_site_label
_atom_site_type_symbol
_atom_site_fract_x
_atom_site_fract_y
_atom_site_fract_z
_atom_site_U_iso_or_equiv
_atom_site_adp_type
_atom_site_occupancy
_atom_site_symmetry_multiplicity
_atom_site_calc_flag
_atom_site_refinement_flags
Br1 Br 0.28293(8) 0.69062(3) 0.08838(4) 0.0439(2) Uani 1.0 4 d .
Br2 Br 0.70359(10) 0.74632(3) 0.00257(4) 0.0564(3) Uani 1.0 4 d .
Br3 Br 0.76080(9) 0.68015(2) 0.19115(4) 0.0426(2) Uani 1.0 4 d .
Br4 Br 0.64849(11) 0.61034(3) 0.00579(5) 0.0653(3) Uani 1.0 4 d .
Ga1 Ga 0.59763(8) 0.68187(2) 0.07287(3) 0.02751(18) Uani 1.0 4 d .
S1 S 0.71780(19) 0.68922(5) 0.44527(7) 0.0251(4) Uani 1.0 4 d .
O1 O 0.9415(5) 0.94286(12) 0.27615(19) 0.0225(10) Uani 1.0 4 d .
O2 O 0.9802(5) 0.42641(13) 0.3042(2) 0.0297(11) Uani 1.0 4 d .
N1 N 0.3661(6) 0.68281(15) 0.3474(3) 0.0247(12) Uani 1.0 4 d .
N2 N 0.7676(6) 0.85542(16) 0.3090(3) 0.0231(12) Uani 1.0 4 d .
N3 N 0.8124(6) 0.51497(16) 0.3404(3) 0.0252(12) Uani 1.0 4 d .
C1 C 0.6333(7) 0.73412(17) 0.3795(3) 0.0188(13) Uani 1.0 4 d .
C2 C 0.7343(7) 0.77587(18) 0.3704(3) 0.0199(13) Uani 1.0 4 d .
C3 C 0.6610(7) 0.81212(18) 0.3209(3) 0.0233(14) Uani 1.0 4 d .
C4 C 0.4908(8) 0.8065(2) 0.2822(3) 0.0288(15) Uani 1.0 4 d .
C5 C 0.3915(7) 0.76410(19) 0.2904(3) 0.0259(14) Uani 1.0 4 d .
C6 C 0.4621(7) 0.72718(18) 0.3397(3) 0.0194(13) Uani 1.0 4 d .
C7 C 0.4739(7) 0.63959(18) 0.3472(3) 0.0209(13) Uani 1.0 4 d .
C8 C 0.4155(8) 0.59910(19) 0.3051(3) 0.0259(14) Uani 1.0 4 d .
C9 C 0.5241(8) 0.55745(19) 0.3051(3) 0.0251(14) Uani 1.0 4 d .
C10 C 0.6931(8) 0.55672(18) 0.3473(3) 0.0240(14) Uani 1.0 4 d .
C11 C 0.7545(7) 0.59711(18) 0.3892(3) 0.0228(13) Uani 1.0 4 d .
C12 C 0.6444(7) 0.63821(18) 0.3900(3) 0.0213(13) Uani 1.0 4 d .
C13 C 0.1740(7) 0.68024(19) 0.3156(4) 0.0273(15) Uani 1.0 4 d .
C14 C 0.9624(7) 0.90228(19) 0.2318(3) 0.0230(14) Uani 1.0 4 d .
C15 C 1.0727(7) 0.9072(2) 0.1697(3) 0.0281(15) Uani 1.0 4 d .
C16 C 1.1001(7) 0.8671(2) 0.1250(3) 0.0290(15) Uani 1.0 4 d .
C17 C 1.0186(8) 0.8220(2) 0.1400(3) 0.0311(16) Uani 1.0 4 d .
C18 C 0.9085(8) 0.8176(2) 0.2009(3) 0.0284(15) Uani 1.0 4 d .
C19 C 0.8793(7) 0.85796(19) 0.2473(3) 0.0223(13) Uani 1.0 4 d .
C20 C 0.7519(7) 0.89519(18) 0.3570(3) 0.0216(13) Uani 1.0 4 d .
C21 C 0.6463(8) 0.89420(19) 0.4217(3) 0.0255(14) Uani 1.0 4 d .
C22 C 0.6358(8) 0.9346(3) 0.4659(4) 0.0331(16) Uani 1.0 4 d .
C23 C 0.7277(8) 0.9781(2) 0.4484(3) 0.0308(16) Uani 1.0 4 d .
C24 C 0.8299(7) 0.9798(2) 0.3841(3) 0.0259(14) Uani 1.0 4 d .
C25 C 0.8419(7) 0.93895(19) 0.3403(3) 0.0223(13) Uani 1.0 4 d .
C26 C 1.0138(7) 0.46837(19) 0.2629(3) 0.0242(14) Uani 1.0 4 d .
C27 C 1.1263(7) 0.4647(3) 0.2032(3) 0.0299(15) Uani 1.0 4 d .
C28 C 1.1591(8) 0.5051(3) 0.1594(3) 0.0335(16) Uani 1.0 4 d .
C29 C 1.0756(8) 0.5488(3) 0.1742(3) 0.0355(17) Uani 1.0 4 d .
C30 C 0.9596(8) 0.5526(2) 0.2337(3) 0.0283(15) Uani 1.0 4 d .
C31 C 0.9287(7) 0.5133(2) 0.2796(3) 0.0250(14) Uani 1.0 4 d .
C32 C 0.8078(7) 0.47548(19) 0.3917(3) 0.0231(14) Uani 1.0 4 d .
C33 C 0.7188(8) 0.4777(2) 0.4594(3) 0.0300(16) Uani 1.0 4 d .
C34 C 0.7111(9) 0.4375(3) 0.5055(4) 0.0364(17) Uani 1.0 4 d .
C35 C 0.7943(8) 0.3929(2) 0.4871(3) 0.0282(15) Uani 1.0 4 d .
C36 C 0.8881(8) 0.3915(2) 0.4196(3) 0.0282(15) Uani 1.0 4 d .
C37 C 0.8938(7) 0.43175(19) 0.3728(3) 0.0231(14) Uani 1.0 4 d .
H1 H 0.8492 0.7800 0.3967 0.0237 Uiso 1.0 4 calc R
H2 H 0.4429 0.8311 0.2503 0.0345 Uiso 1.0 4 calc R
H3 H 0.2780 0.7597 0.2632 0.0306 Uiso 1.0 4 calc R
H4 H 0.3033 0.6000 0.2759 0.0309 Uiso 1.0 4 calc R
H5 H 0.4837 0.5301 0.2776 0.0303 Uiso 1.0 4 calc R
H6 H 0.8685 0.5965 0.4170 0.0275 Uiso 1.0 4 calc R
H7 H 0.1076 0.6569 0.3440 0.0328 Uiso 1.0 4 calc R
H8 H 0.1169 0.7116 0.3191 0.0330 Uiso 1.0 4 calc R
H9 H 0.1716 0.6705 0.2629 0.0330 Uiso 1.0 4 calc R
H10 H 1.1250 0.9371 0.1586 0.0340 Uiso 1.0 4 calc R
H11 H 1.1753 0.8696 0.0843 0.0352 Uiso 1.0 4 calc R
H12 H 1.0379 0.7954 0.1088 0.0374 Uiso 1.0 4 calc R
H13 H 0.8541 0.7879 0.2115 0.0339 Uiso 1.0 4 calc R
H14 H 0.5839 0.8660 0.4337 0.0306 Uiso 1.0 4 calc R
H15 H 0.5672 0.9336 0.5089 0.0396 Uiso 1.0 4 calc R
H16 H 0.7198 1.0052 0.4796 0.0369 Uiso 1.0 4 calc R
H17 H 0.8892 1.0083 0.3707 0.0309 Uiso 1.0 4 calc R
H18 H 1.1792 0.4350 0.1921 0.0357 Uiso 1.0 4 calc R
H19 H 1.2389 0.5030 0.1202 0.0401 Uiso 1.0 4 calc R
H20 H 1.0972 0.5757 0.1439 0.0420 Uiso 1.0 4 calc R
H21 H 0.9019 0.5821 0.2429 0.0338 Uiso 1.0 4 calc R
H22 H 0.6644 0.5067 0.4735 0.0362 Uiso 1.0 4 calc R
H23 H 0.6489 0.4395 0.5501 0.0441 Uiso 1.0 4 calc R
H24 H 0.7874 0.3656 0.5183 0.0339 Uiso 1.0 4 calc R
H25 H 0.9479 0.3631 0.4062 0.0336 Uiso 1.0 4 calc R

loop_
_atom_site_aniso_label
_atom_site_aniso_U_11
_atom_site_aniso_U_22
_atom_site_aniso_U_33
_atom_site_aniso_U_12
_atom_site_aniso_U_13
_atom_site_aniso_U_23
Br1 0.0264(4) 0.0631(5) 0.0424(4) 0.0042(3) 0.0030(3) -0.0093(3)
Br2 0.0532(5) 0.0661(6) 0.0479(5) -0.0206(4) -0.0104(4) 0.0249(4)
Br3 0.0429(4) 0.0461(5) 0.0373(4) -0.0007(3) -0.0090(3) 0.0070(3)
Br4 0.0468(5) 0.0544(5) 0.0922(7) 0.0155(4) -0.0127(4) -0.0376(5)
Ga1 0.0247(4) 0.0283(4) 0.0290(4) 0.0003(3) -0.0014(3) 0.0001(3)
S1 0.0306(7) 0.0208(7) 0.0227(7) -0.0039(6) -0.0057(6) 0.0028(5)
O1 0.0237(18) 0.0191(19) 0.0254(19) -0.0017(15) 0.0061(15) -0.0026(15)
O2 0.030(2) 0.027(3) 0.033(3) 0.0035(17) 0.0074(17) -0.0005(17)
N1 0.019(2) 0.026(3) 0.028(3) -0.0027(18) -0.0032(18) 0.0024(19)
N2 0.023(3) 0.023(3) 0.023(3) -0.0030(18) 0.0041(18) 0.0012(18)
N3 0.031(3) 0.022(3) 0.023(3) -0.0002(19) 0.0060(19) 0.0040(18)
C1 0.026(3) 0.016(3) 0.015(3) 0.004(2) 0.003(2) -0.0018(19)
C2 0.020(3) 0.022(3) 0.017(3) -0.004(2) 0.0008(19) -0.002(2)
C3 0.025(3) 0.020(3) 0.025(3) -0.002(2) 0.005(3) 0.003(2)
C4 0.031(3) 0.027(3) 0.028(3) 0.002(3) 0.000(3) 0.011(3)
C5 0.024(3) 0.027(3) 0.026(3) -0.003(3) -0.007(3) 0.004(3)
C6 0.026(3) 0.017(3) 0.016(3) 0.001(2) 0.005(2) -0.0019(19)
C7 0.022(3) 0.020(3) 0.022(3) -0.002(2) 0.005(2) 0.002(2)
C8 0.025(3) 0.028(3) 0.024(3) -0.004(3) -0.002(3) -0.003(3)
C9 0.033(3) 0.019(3) 0.024(3) -0.002(3) 0.005(3) -0.004(3)
C10 0.030(3) 0.015(3) 0.029(3) -0.002(2) 0.009(3) 0.002(2)
C11 0.022(3) 0.023(3) 0.023(3) -0.009(2) 0.002(2) 0.005(3)
C12 0.025(3) 0.020(3) 0.019(3) -0.006(2) -0.002(2) 0.004(2)
C13 0.017(3) 0.031(4) 0.034(4) -0.002(3) 0.003(3) 0.002(3)
C14 0.019(3) 0.031(3) 0.019(3) 0.003(2) -0.001(2) -0.000(3)
C15 0.021(3) 0.035(4) 0.030(3) -0.005(3) 0.006(3) -0.000(3)
C16 0.021(3) 0.035(4) 0.032(3) 0.001(3) 0.008(3) -0.009(3)
C17 0.035(4) 0.031(4) 0.027(3) 0.001(3) 0.004(3) -0.009(3)
C18 0.029(3) 0.027(3) 0.029(3) 0.002(3) -0.001(3) -0.001(3)
C19 0.021(3) 0.024(3) 0.021(3) 0.001(2) -0.002(2) -0.002(2)
C20 0.024(3) 0.022(3) 0.019(3) 0.004(2) -0.000(2) -0.002(2)
C21 0.028(3) 0.026(3) 0.023(3) -0.001(3) 0.002(3) 0.004(3)
C22 0.035(4) 0.038(4) 0.026(3) 0.000(3) -0.000(3) -0.001(3)
C23 0.032(3) 0.029(3) 0.032(4) 0.007(3) 0.002(3) -0.004(3)
C24 0.028(3) 0.025(3) 0.024(3) 0.005(3) -0.001(3) -0.001(3)
C25 0.020(3) 0.025(3) 0.022(3) 0.001(2) -0.001(2) 0.003(2)
C26 0.024(3) 0.028(3) 0.021(3) -0.004(3) -0.001(2) 0.006(3)
C27 0.020(3) 0.041(4) 0.028(3) 0.002(3) -0.002(3) -0.001(3)
C28 0.024(3) 0.052(4) 0.024(3) -0.002(3) -0.001(3) -0.001(3)
C29 0.033(3) 0.047(4) 0.025(3) -0.016(3) -0.006(3) 0.002(3)
C30 0.029(3) 0.032(4) 0.024(3) -0.009(3) -0.001(3) -0.001(3)
C31 0.022(3) 0.027(3) 0.025(3) -0.003(3) 0.003(2) 0.002(3)
C32 0.021(3) 0.022(3) 0.026(3) 0.001(2) 0.000(2) 0.002(3)
C33 0.035(3) 0.021(3) 0.034(4) 0.005(3) 0.006(3) -0.002(3)
C34 0.038(4) 0.047(4) 0.025(3) -0.004(3) 0.010(3) 0.006(3)
C35 0.034(3) 0.028(3) 0.023(3) 0.002(3) 0.005(3) 0.008(3)
C36 0.024(3) 0.030(3) 0.030(3) 0.003(3) -0.004(3) 0.002(3)
C37 0.018(3) 0.028(3) 0.023(3) -0.000(2) 0.000(2) -0.001(3)

loop_
_atom_type_symbol
_atom_type_description
_atom_type_scat_dispersion_real
_atom_type_scat_dispersion_imag
_atom_type_scat_source
C C 0.0033 0.0016
;
International Tables for Crystallography
(1992, Vol. C, Tables 4.2.6.8 and 6.1.1.4)
;
H H 0.0000 0.0000
;
International Tables for Crystallography
(1992, Vol. C, Table 6.1.1.4)
;
Br Br -0.2901 2.4595
;
International Tables for Crystallography
(1992, Vol. C, Tables 4.2.6.8 and 6.1.1.4)
;
Ga Ga 0.2307 1.6083
;
International Tables for Crystallography
(1992, Vol. C, Tables 4.2.6.8 and 6.1.1.4)
;
N N 0.0061 0.0033
;
International Tables for Crystallography
(1992, Vol. C, Tables 4.2.6.8 and 6.1.1.4)
;
O O 0.0106 0.0060
;
International Tables for Crystallography
(1992, Vol. C, Tables 4.2.6.8 and 6.1.1.4)
;
S S 0.1246 0.1234
;
International Tables for Crystallography
(1992, Vol. C, Tables 4.2.6.8 and 6.1.1.4)
;

loop_
_geom_angle_atom_site_label_1
_geom_angle_atom_site_label_2
_geom_angle_atom_site_label_3
_geom_angle
_geom_angle_publ_flag
Br1 Ga1 Br2 110.27(4) yes
Br1 Ga1 Br3 110.04(4) yes
Br1 Ga1 Br4 109.64(4) yes
Br2 Ga1 Br3 108.82(4) yes
Br2 Ga1 Br4 107.91(5) yes
Br3 Ga1 Br4 110.13(4) yes
C1 S1 C12 96.9(3) yes
C14 O1 C25 118.7(4) yes
C26 O2 C37 117.6(4) yes
C6 N1 C7 116.5(4) yes
C6 N1 C13 117.8(4) yes
C7 N1 C13 117.9(4) yes
C3 N2 C19 119.9(5) yes
C3 N2 C20 119.7(5) yes
C19 N2 C20 120.3(5) yes
C10 N3 C31 118.8(5) yes
C10 N3 C32 121.2(5) yes
C31 N3 C32 119.9(5) yes
S1 C1 C2 119.6(4) yes
S1 C1 C6 119.1(4) yes
C2 C1 C6 121.3(5) yes
C1 C2 C3 118.8(5) yes
N2 C3 C2 119.5(5) yes
N2 C3 C4 119.6(5) yes
C2 C3 C4 120.9(5) yes
C3 C4 C5 120.0(5) yes
C4 C5 C6 120.2(5) yes
N1 C6 C1 119.9(5) yes
N1 C6 C5 121.3(5) yes
C1 C6 C5 118.8(5) yes
N1 C7 C8 121.6(5) yes
N1 C7 C12 119.1(5) yes
C8 C7 C12 119.2(5) yes
C7 C8 C9 120.7(5) yes
C8 C9 C10 119.5(5) yes
N3 C10 C9 118.6(5) yes
N3 C10 C11 120.5(5) yes
C9 C10 C11 120.6(5) yes
C10 C11 C12 119.7(5) yes
S1 C12 C7 119.5(4) yes
S1 C12 C11 120.2(4) yes
C7 C12 C11 120.3(5) yes
O1 C14 C15 116.8(5) yes
O1 C14 C19 122.2(5) yes
C15 C14 C19 121.0(5) yes
C14 C15 C16 118.4(5) yes
C15 C16 C17 121.5(6) yes
C16 C17 C18 119.6(6) yes
C17 C18 C19 119.8(5) yes
N2 C19 C14 118.5(5) yes
N2 C19 C18 121.9(5) yes
C14 C19 C18 119.7(5) yes
N2 C20 C21 122.8(5) yes
N2 C20 C25 119.2(5) yes
C21 C20 C25 117.9(5) yes
C20 C21 C22 119.7(5) yes
C21 C22 C23 121.4(6) yes
C22 C23 C24 119.5(6) yes
C23 C24 C25 118.9(5) yes
O1 C25 C20 120.7(5) yes
O1 C25 C24 116.7(5) yes
C20 C25 C24 122.6(5) yes
O2 C26 C27 118.0(5) yes
O2 C26 C31 121.3(5) yes
C27 C26 C31 120.6(5) yes
C26 C27 C28 119.9(6) yes
C27 C28 C29 120.2(6) yes
C28 C29 C30 120.4(6) yes
C29 C30 C31 120.7(6) yes
N3 C31 C26 118.4(5) yes
N3 C31 C30 123.3(5) yes
C26 C31 C30 118.2(5) yes
N3 C32 C33 122.8(5) yes
N3 C32 C37 118.6(5) yes
C33 C32 C37 118.6(5) yes
C32 C33 C34 120.5(6) yes
C33 C34 C35 121.9(6) yes
C34 C35 C36 117.1(5) yes
C35 C36 C37 120.8(5) yes
O2 C37 C32 121.6(5) yes
O2 C37 C36 117.2(5) yes
C32 C37 C36 121.1(5) yes
C1 C2 H1 120.610 no
C3 C2 H1 120.568 no
C3 C4 H2 119.842 no
C5 C4 H2 120.145 no
C4 C5 H3 120.281 no
C6 C5 H3 119.559 no
C7 C8 H4 119.513 no
C9 C8 H4 119.826 no
C8 C9 H5 120.604 no
C10 C9 H5 119.911 no
C10 C11 H6 120.165 no
C12 C11 H6 120.165 no
N1 C13 H7 109.544 no
N1 C13 H8 109.618 no
N1 C13 H9 109.339 no
H7 C13 H8 109.442 no
H7 C13 H9 109.452 no
H8 C13 H9 109.432 no
C14 C15 H10 120.702 no
C16 C15 H10 120.860 no
C15 C16 H11 119.506 no
C17 C16 H11 118.978 no
C16 C17 H12 120.163 no
C18 C17 H12 120.193 no
C17 C18 H13 120.445 no
C19 C18 H13 119.767 no
C20 C21 H14 119.803 no
C22 C21 H14 120.458 no
C21 C22 H15 119.301 no
C23 C22 H15 119.256 no
C22 C23 H16 120.124 no
C24 C23 H16 120.384 no
C23 C24 H17 120.976 no
C25 C24 H17 120.157 no
C26 C27 H18 119.931 no
C28 C27 H18 120.163 no
C27 C28 H19 119.983 no
C29 C28 H19 119.846 no
C28 C29 H20 119.662 no
C30 C29 H20 119.963 no
C29 C30 H21 119.984 no
C31 C30 H21 119.357 no
C32 C33 H22 119.641 no
C34 C33 H22 119.877 no
C33 C34 H23 119.186 no
C35 C34 H23 118.875 no
C34 C35 H24 121.566 no
C36 C35 H24 121.338 no
C35 C36 H25 119.791 no
C37 C36 H25 119.370 no

loop_
_geom_bond_atom_site_label_1
_geom_bond_atom_site_label_2
_geom_bond_distance
_geom_bond_publ_flag
Br1 Ga1 2.3291(14) yes
Br2 Ga1 2.3177(12) yes
Br3 Ga1 2.3116(13) yes
Br4 Ga1 2.3321(13) yes
S1 C1 1.768(5) yes
S1 C12 1.764(5) yes
O1 C14 1.373(6) yes
O1 C25 1.380(7) yes
O2 C26 1.391(7) yes
O2 C37 1.399(7) yes
N1 C6 1.415(7) yes
N1 C7 1.422(7) yes
N1 C13 1.464(7) yes
N2 C3 1.442(7) yes
N2 C19 1.395(7) yes
N2 C20 1.388(7) yes
N3 C10 1.447(7) yes
N3 C31 1.404(7) yes
N3 C32 1.409(7) yes
C1 C2 1.377(7) yes
C1 C6 1.393(7) yes
C2 C3 1.400(7) yes
C3 C4 1.376(8) yes
C4 C5 1.381(8) yes
C5 C6 1.405(7) yes
C7 C8 1.385(7) yes
C7 C12 1.401(7) yes
C8 C9 1.389(8) yes
C9 C10 1.386(7) yes
C10 C11 1.386(7) yes
C11 C12 1.384(7) yes
C14 C15 1.399(8) yes
C14 C19 1.394(8) yes
C15 C16 1.375(8) yes
C16 C17 1.404(9) yes
C17 C18 1.381(8) yes
C18 C19 1.399(8) yes
C20 C21 1.411(8) yes
C20 C25 1.409(8) yes
C21 C22 1.359(8) yes
C22 C23 1.412(9) yes
C23 C24 1.390(8) yes
C24 C25 1.366(8) yes
C26 C27 1.373(8) yes
C26 C31 1.421(8) yes
C27 C28 1.379(9) yes
C28 C29 1.375(9) yes
C29 C30 1.388(8) yes
C30 C31 1.374(8) yes
C32 C33 1.389(8) yes
C32 C37 1.404(8) yes
C33 C34 1.371(9) yes
C34 C35 1.414(9) yes
C35 C36 1.404(8) yes
C36 C37 1.379(8) yes
C2 H1 0.930 no
C4 H2 0.930 no
C5 H3 0.930 no
C8 H4 0.930 no
C9 H5 0.930 no
C11 H6 0.930 no
C13 H7 0.960 no
C13 H8 0.960 no
C13 H9 0.960 no
C15 H10 0.930 no
C16 H11 0.930 no
C17 H12 0.930 no
C18 H13 0.930 no
C21 H14 0.930 no
C22 H15 0.930 no
C23 H16 0.930 no
C24 H17 0.930 no
C27 H18 0.930 no
C28 H19 0.930 no
C29 H20 0.930 no
C30 H21 0.930 no
C33 H22 0.930 no
C34 H23 0.930 no
C35 H24 0.930 no
C36 H25 0.930 no

loop_
_geom_contact_atom_site_label_1
_geom_contact_atom_site_label_2
_geom_contact_distance
_geom_contact_publ_flag
_geom_contact_site_symmetry_2
S1 N1 2.977(5) no .
O1 N2 2.792(6) no .
O2 N3 2.813(6) no .
C1 C4 2.770(7) no .
C1 C7 2.883(7) no .
C2 C5 2.785(7) no .
C2 C18 3.495(8) no .
C2 C19 3.338(7) no .
C2 C20 3.291(8) no .
C2 C21 3.446(8) no .
C3 C6 2.776(8) no .
C3 C18 2.858(8) no .
C3 C21 2.870(8) no .
C4 C18 3.448(8) no .
C4 C19 3.249(8) no .
C4 C20 3.302(8) no .
C4 C21 3.559(8) no .
C5 C13 2.844(8) no .
C6 C8 3.584(8) no .
C6 C12 2.888(7) no .
C7 C10 2.778(7) no .
C8 C11 2.776(8) no .
C8 C13 2.849(8) no .
C9 C12 2.778(7) no .
C9 C30 3.478(8) no .
C9 C31 3.234(8) no .
C9 C32 3.342(8) no .
C10 C30 2.868(8) no .
C10 C33 2.924(8) no .
C11 C30 3.415(8) no .
C11 C31 3.302(8) no .
C11 C32 3.365(8) no .
C11 C33 3.521(8) no .
C14 C17 2.775(8) no .
C14 C20 2.763(7) no .
C14 C24 3.595(8) no .
C15 C18 2.806(8) no .
C16 C19 2.770(8) no .
C19 C25 2.781(8) no .
C20 C23 2.795(8) no .
C21 C24 2.805(8) no .
C22 C25 2.745(8) no .
C26 C29 2.755(9) no .
C26 C32 2.795(8) no .
C27 C30 2.770(9) no .
C28 C31 2.784(8) no .
C31 C37 2.794(8) no .
C32 C35 2.824(8) no .
C33 C36 2.780(8) no .
C34 C37 2.756(8) no .
Br2 C6 3.592(5) no 4_564
Br3 C13 3.580(6) no 1_655
O1 O2 3.307(5) no 2_655
O1 N3 3.310(6) no 2_655
O1 C9 3.472(7) no 2_655
O1 C26 3.398(7) no 2_655
O1 C27 3.187(7) no 2_755
O1 C28 3.483(7) no 2_755
O1 C31 3.399(7) no 2_655
O1 C32 3.457(6) no 2_655
O1 C37 3.452(6) no 2_655
O2 O1 3.307(5) no 2_645
O2 N2 3.235(6) no 2_645
O2 C14 3.295(7) no 2_645
O2 C15 3.285(7) no 2_745
O2 C16 3.596(7) no 2_745
O2 C19 3.290(7) no 2_645
O2 C20 3.296(6) no 2_645
O2 C25 3.338(6) no 2_645
N2 O2 3.235(6) no 2_655
N3 O1 3.310(6) no 2_645
C6 Br2 3.592(5) no 4_465
C8 C29 3.529(8) no 1_455
C9 O1 3.472(7) no 2_645
C13 Br3 3.580(6) no 1_455
C14 O2 3.295(7) no 2_655
C14 C27 3.559(8) no 2_755
C14 C32 3.459(7) no 2_655
C14 C36 3.553(7) no 2_655
C14 C37 3.165(7) no 2_655
C15 O2 3.285(7) no 2_755
C15 C26 3.566(8) no 2_755
C15 C27 3.396(8) no 2_755
C15 C32 3.446(8) no 2_655
C15 C33 3.557(8) no 2_655
C15 C37 3.478(7) no 2_655
C16 O2 3.596(7) no 2_755
C16 C35 3.428(8) no 2_655
C18 C36 3.544(8) no 2_655
C19 O2 3.290(7) no 2_655
C19 C36 3.513(7) no 2_655
C19 C37 3.445(7) no 2_655
C20 O2 3.296(6) no 2_655
C20 C26 3.405(7) no 2_655
C20 C27 3.447(8) no 2_655
C21 C27 3.441(8) no 2_655
C22 C27 3.503(8) no 2_655
C22 C28 3.534(8) no 2_655
C23 C27 3.579(8) no 2_655
C23 C28 3.353(8) no 2_655
C23 C29 3.543(8) no 2_655
C24 C26 3.469(7) no 2_655
C24 C27 3.570(8) no 2_655
C24 C29 3.586(8) no 2_655
C24 C30 3.472(8) no 2_655
C24 C31 3.438(7) no 2_655
C25 O2 3.338(6) no 2_655
C25 C26 3.149(7) no 2_655
C25 C27 3.500(8) no 2_655
C25 C31 3.444(8) no 2_655
C26 O1 3.398(7) no 2_645
C26 C15 3.566(8) no 2_745
C26 C20 3.405(7) no 2_645
C26 C24 3.469(7) no 2_645
C26 C25 3.149(7) no 2_645
C27 O1 3.187(7) no 2_745
C27 C14 3.559(8) no 2_745
C27 C15 3.396(8) no 2_745
C27 C20 3.447(8) no 2_645
C27 C21 3.441(8) no 2_645
C27 C22 3.503(8) no 2_645
C27 C23 3.579(8) no 2_645
C27 C24 3.570(8) no 2_645
C27 C25 3.500(8) no 2_645
C28 O1 3.483(7) no 2_745
C28 C22 3.534(8) no 2_645
C28 C23 3.353(8) no 2_645
C29 C8 3.529(8) no 1_655
C29 C23 3.543(8) no 2_645
C29 C24 3.586(8) no 2_645
C30 C24 3.472(8) no 2_645
C31 O1 3.399(7) no 2_645
C31 C24 3.438(7) no 2_645
C31 C25 3.444(8) no 2_645
C32 O1 3.457(6) no 2_645
C32 C14 3.459(7) no 2_645
C32 C15 3.446(8) no 2_645
C33 C15 3.557(8) no 2_645
C35 C16 3.428(8) no 2_645
C36 C14 3.553(7) no 2_645
C36 C18 3.544(8) no 2_645
C36 C19 3.513(7) no 2_645
C37 O1 3.452(6) no 2_645
C37 C14 3.165(7) no 2_645
C37 C15 3.478(7) no 2_645
C37 C19 3.445(7) no 2_645
S1 H1 2.8218 no .
S1 H6 2.8309 no .
O1 H10 2.5298 no .
O1 H17 2.4901 no .
O2 H18 2.5258 no .
O2 H25 2.5148 no .
N1 H3 2.6298 no .
N1 H4 2.6199 no .
N2 H1 2.6230 no .
N2 H2 2.5898 no .
N2 H13 2.6247 no .
N2 H14 2.6501 no .
N3 H5 2.5877 no .
N3 H6 2.6270 no .
N3 H21 2.6255 no .
N3 H22 2.6395 no .
C1 H3 3.2470 no .
C2 H2 3.2512 no .
C2 H13 2.9866 no .
C2 H14 2.9525 no .
C3 H3 3.2280 no .
C3 H13 2.5368 no .
C3 H14 2.5592 no .
C4 H1 3.2523 no .
C4 H13 3.0297 no .
C4 H14 3.1483 no .
C5 H8 2.5370 no .
C5 H9 3.0481 no .
C6 H1 3.2537 no .
C6 H2 3.2560 no .
C6 H7 3.2201 no .
C6 H8 2.5404 no .
C6 H9 2.8777 no .
C7 H5 3.2505 no .
C7 H6 3.2557 no .
C7 H7 2.6948 no .
C7 H8 3.2683 no .
C7 H9 2.6929 no .
C8 H7 2.8608 no .
C8 H9 2.7092 no .
C9 H6 3.2467 no .
C9 H21 3.0923 no .
C9 H22 3.3534 no .
C10 H4 3.2365 no .
C10 H21 2.5492 no .
C10 H22 2.6221 no .
C11 H5 3.2451 no .
C11 H21 2.8712 no .
C11 H22 2.9864 no .
C12 H4 3.2427 no .
C13 H3 2.5061 no .
C13 H4 2.5120 no .
C14 H11 3.2252 no .
C14 H13 3.2529 no .
C15 H12 3.2579 no .
C16 H13 3.2518 no .
C17 H10 3.2663 no .
C18 H2 3.5622 no .
C18 H11 3.2396 no .
C19 H1 3.3986 no .
C19 H2 3.2534 no .
C19 H10 3.2698 no .
C19 H12 3.2469 no .
C20 H1 3.3084 no .
C20 H2 3.3198 no .
C20 H15 3.2349 no .
C20 H17 3.2680 no .
C21 H1 3.5084 no .
C21 H16 3.2482 no .
C22 H17 3.2674 no .
C23 H14 3.2577 no .
C24 H15 3.2541 no .
C25 H14 3.2591 no .
C25 H16 3.2161 no .
C26 H19 3.2208 no .
C26 H21 3.2424 no .
C27 H20 3.2245 no .
C28 H21 3.2343 no .
C29 H18 3.2267 no .
C30 H6 3.5303 no .
C30 H19 3.2353 no .
C31 H5 3.2574 no .
C31 H6 3.3663 no .
C31 H18 3.2667 no .
C31 H20 3.2356 no .
C32 H5 3.3319 no .
C32 H6 3.3795 no .
C32 H23 3.2299 no .
C32 H25 3.2567 no .
C33 H6 3.5355 no .
C33 H24 3.2743 no .
C34 H25 3.2504 no .
C35 H22 3.2698 no .
C36 H23 3.2438 no .
C37 H22 3.2429 no .
C37 H24 3.2632 no .
H1 H13 3.2489 no .
H1 H14 3.1438 no .
H2 H3 2.3175 no .
H2 H13 3.3228 no .
H2 H14 3.4353 no .
H3 H7 3.4281 no .
H3 H8 2.0569 no .
H3 H9 2.5715 no .
H4 H5 2.3255 no .
H4 H7 2.4716 no .
H4 H8 3.4555 no .
H4 H9 2.1635 no .
H5 H21 3.4446 no .
H6 H21 3.0983 no .
H6 H22 3.0763 no .
H10 H11 2.3102 no .
H11 H12 2.3221 no .
H12 H13 2.3199 no .
H14 H15 2.2858 no .
H15 H16 2.3328 no .
H16 H17 2.3392 no .
H18 H19 2.3118 no .
H19 H20 2.2985 no .
H20 H21 2.3172 no .
H22 H23 2.2880 no .
H23 H24 2.3497 no .
H24 H25 2.3500 no .
Br1 H1 3.5150 no 4_464
Br1 H9 3.2588 no .
Br1 H12 3.4148 no 1_455
Br1 H14 3.3583 no 4_464
Br1 H20 3.5932 no 1_455
Br2 H1 3.1457 no 4_464
Br2 H8 3.4280 no 4_564
Br2 H12 3.2438 no .
Br2 H24 3.3011 no 2_655
Br3 H7 3.5982 no 1_655
Br3 H8 3.4096 no 1_655
Br3 H9 3.1624 no 1_655
Br3 H13 3.0543 no .
Br3 H21 3.0001 no .
Br4 H14 3.5401 no 4_564
Br4 H15 3.2647 no 4_564
Br4 H16 3.0476 no 2_645
Br4 H17 3.5627 no 2_645
S1 H7 3.5515 no 1_655
S1 H11 2.9528 no 4_465
S1 H12 3.2524 no 4_465
O1 H5 2.6443 no 2_655
O1 H18 2.7762 no 2_755
O1 H19 3.2879 no 2_755
O2 H2 2.8551 no 2_645
O2 H10 2.9063 no 2_745
O2 H11 3.4371 no 2_745
N1 H24 2.9829 no 3_666
C2 H8 3.4591 no 1_655
C7 H23 2.9942 no 3_666
C7 H24 3.1244 no 3_666
C8 H20 3.5753 no 1_455
C8 H23 2.8149 no 3_666
C9 H10 3.5513 no 2_645
C9 H17 3.4564 no 2_645
C9 H23 2.9038 no 3_666
C10 H23 3.1618 no 3_666
C11 H7 3.1883 no 1_655
C11 H23 3.3356 no 3_666
C12 H7 3.5452 no 1_655
C12 H11 3.3963 no 4_465
C12 H23 3.2393 no 3_666
C13 H21 3.5280 no 1_455
C13 H24 3.1612 no 3_666
C14 H5 3.5386 no 2_655
C14 H18 2.9757 no 2_755
C15 H5 3.5309 no 2_655
C15 H18 3.0103 no 2_755
C16 H2 3.3467 no 1_655
C16 H25 3.3617 no 2_755
C17 H2 3.5256 no 1_655
C17 H3 3.2483 no 1_655
C18 H3 3.2385 no 1_655
C18 H25 3.3292 no 2_655
C19 H25 3.4606 no 2_655
C20 H18 3.3660 no 2_655
C21 H18 3.1838 no 2_655
C22 H16 3.2601 no 3_676
C22 H18 3.4615 no 2_655
C22 H19 3.5525 no 2_655
C22 H19 3.2392 no 4_465
C22 H20 3.1585 no 4_465
C23 H15 3.3539 no 3_676
C23 H16 3.5911 no 3_676
C23 H19 3.5773 no 2_655
C23 H19 3.0452 no 4_465
C24 H5 3.5015 no 2_655
C24 H19 3.1968 no 2_755
C25 H5 3.5335 no 2_655
C25 H18 3.5588 no 2_755
C25 H19 3.5395 no 2_755
C26 H10 2.9977 no 2_745
C27 H5 3.3413 no 1_655
C27 H10 3.0111 no 2_745
C28 H4 3.4288 no 1_655
C28 H5 3.0997 no 1_655
C28 H15 3.1568 no 4_564
C28 H16 3.5412 no 2_645
C28 H16 3.2181 no 4_564
C28 H17 3.3545 no 2_745
C29 H4 2.7341 no 1_655
C29 H5 3.3988 no 1_655
C29 H15 2.9275 no 4_564
C29 H16 3.5299 no 2_645
C29 H17 3.5841 no 2_645
C30 H4 2.8639 no 1_655
C30 H7 3.5778 no 1_655
C30 H17 3.2519 no 2_645
C31 H17 3.3774 no 2_645
C32 H10 3.3691 no 2_645
C33 H10 3.3172 no 2_645
C33 H22 3.1202 no 3_666
C33 H23 3.5005 no 3_666
C34 H6 3.3807 no 3_766
C34 H22 3.1689 no 3_666
C35 H6 2.8829 no 3_766
C35 H7 3.2896 no 3_666
C36 H6 3.2706 no 3_766
C36 H11 3.2279 no 2_745
C37 H10 3.5732 no 2_745
C37 H11 3.5955 no 2_745
H1 Br1 3.5150 no 4_565
H1 Br2 3.1457 no 4_565
H1 H8 3.0828 no 1_655
H2 O2 2.8551 no 2_655
H2 C16 3.3467 no 1_455
H2 C17 3.5256 no 1_455
H2 H11 3.5406 no 1_455
H2 H18 3.1732 no 2_655
H2 H25 3.0317 no 2_655
H3 C17 3.2483 no 1_455
H3 C18 3.2385 no 1_455
H3 H12 3.2606 no 1_455
H3 H13 3.2375 no 1_455
H4 C28 3.4288 no 1_455
H4 C29 2.7341 no 1_455
H4 C30 2.8639 no 1_455
H4 H20 2.7446 no 1_455
H4 H21 2.9699 no 1_455
H4 H23 3.2272 no 3_666
H5 O1 2.6443 no 2_645
H5 C14 3.5386 no 2_645
H5 C15 3.5309 no 2_645
H5 C24 3.5015 no 2_645
H5 C25 3.5335 no 2_645
H5 C27 3.3413 no 1_455
H5 C28 3.0997 no 1_455
H5 C29 3.3988 no 1_455
H5 H10 2.9184 no 2_645
H5 H17 2.8756 no 2_645
H5 H19 3.2572 no 1_455
H5 H23 3.3325 no 3_666
H6 C34 3.3807 no 3_766
H6 C35 2.8829 no 3_766
H6 C36 3.2706 no 3_766
H6 H7 2.7763 no 1_655
H6 H11 3.4586 no 4_465
H6 H24 2.8633 no 3_766
H6 H25 3.4645 no 3_766
H7 Br3 3.5982 no 1_455
H7 S1 3.5515 no 1_455
H7 C11 3.1883 no 1_455
H7 C12 3.5452 no 1_455
H7 C30 3.5778 no 1_455
H7 C35 3.2896 no 3_666
H7 H6 2.7763 no 1_455
H7 H21 3.0365 no 1_455
H7 H24 2.5521 no 3_666
H8 Br2 3.4280 no 4_465
H8 Br3 3.4096 no 1_455
H8 C2 3.4591 no 1_455
H8 H1 3.0828 no 1_455
H8 H13 3.3287 no 1_455
H8 H24 3.5781 no 3_666
H9 Br1 3.2588 no .
H9 Br3 3.1624 no 1_455
H9 H20 3.3533 no 1_455
H9 H21 3.1233 no 1_455
H10 O2 2.9063 no 2_755
H10 C9 3.5513 no 2_655
H10 C26 2.9977 no 2_755
H10 C27 3.0111 no 2_755
H10 C32 3.3691 no 2_655
H10 C33 3.3172 no 2_655
H10 C37 3.5732 no 2_755
H10 H5 2.9184 no 2_655
H10 H18 2.8857 no 2_755
H10 H22 3.5676 no 2_655
H11 S1 2.9528 no 4_564
H11 O2 3.4371 no 2_755
H11 C12 3.3963 no 4_564
H11 C36 3.2279 no 2_755
H11 C37 3.5955 no 2_755
H11 H2 3.5406 no 1_655
H11 H6 3.4586 no 4_564
H11 H25 2.7317 no 2_755
H12 Br1 3.4148 no 1_655
H12 Br2 3.2438 no .
H12 S1 3.2524 no 4_564
H12 H3 3.2606 no 1_655
H13 Br3 3.0543 no .
H13 H3 3.2375 no 1_655
H13 H8 3.3287 no 1_655
H13 H25 3.5602 no 2_655
H14 Br1 3.3583 no 4_565
H14 Br4 3.5401 no 4_465
H14 H18 3.3908 no 2_655
H15 Br4 3.2647 no 4_465
H15 C23 3.3539 no 3_676
H15 C28 3.1568 no 4_465
H15 C29 2.9275 no 4_465
H15 H16 2.6935 no 3_676
H15 H19 2.8345 no 4_465
H15 H20 2.3711 no 4_465
H16 Br4 3.0476 no 2_655
H16 C22 3.2601 no 3_676
H16 C23 3.5911 no 3_676
H16 C28 3.5412 no 2_655
H16 C28 3.2181 no 4_465
H16 C29 3.5299 no 2_655
H16 H15 2.6935 no 3_676
H16 H16 3.3270 no 3_676
H16 H19 2.4629 no 4_465
H17 Br4 3.5627 no 2_655
H17 C9 3.4564 no 2_655
H17 C28 3.3545 no 2_755
H17 C29 3.5841 no 2_655
H17 C30 3.2519 no 2_655
H17 C31 3.3774 no 2_655
H17 H5 2.8756 no 2_655
H17 H19 2.6942 no 2_755
H17 H21 3.4542 no 2_655
H18 O1 2.7762 no 2_745
H18 C14 2.9757 no 2_745
H18 C15 3.0103 no 2_745
H18 C20 3.3660 no 2_645
H18 C21 3.1838 no 2_645
H18 C22 3.4615 no 2_645
H18 C25 3.5588 no 2_745
H18 H2 3.1732 no 2_645
H18 H10 2.8857 no 2_745
H18 H14 3.3908 no 2_645
H19 O1 3.2879 no 2_745
H19 C22 3.5525 no 2_645
H19 C22 3.2392 no 4_564
H19 C23 3.5773 no 2_645
H19 C23 3.0452 no 4_564
H19 C24 3.1968 no 2_745
H19 C25 3.5395 no 2_745
H19 H5 3.2572 no 1_655
H19 H15 2.8345 no 4_564
H19 H16 2.4629 no 4_564
H19 H17 2.6942 no 2_745
H20 Br1 3.5932 no 1_655
H20 C8 3.5753 no 1_655
H20 C22 3.1585 no 4_564
H20 H4 2.7446 no 1_655
H20 H9 3.3533 no 1_655
H20 H15 2.3711 no 4_564
H21 Br3 3.0001 no .
H21 C13 3.5280 no 1_655
H21 H4 2.9699 no 1_655
H21 H7 3.0365 no 1_655
H21 H9 3.1233 no 1_655
H21 H17 3.4542 no 2_645
H22 C33 3.1202 no 3_666
H22 C34 3.1689 no 3_666
H22 H10 3.5676 no 2_645
H22 H22 2.6424 no 3_666
H22 H23 2.7182 no 3_666
H23 C7 2.9942 no 3_666
H23 C8 2.8149 no 3_666
H23 C9 2.9038 no 3_666
H23 C10 3.1618 no 3_666
H23 C11 3.3356 no 3_666
H23 C12 3.2393 no 3_666
H23 C33 3.5005 no 3_666
H23 H4 3.2272 no 3_666
H23 H5 3.3325 no 3_666
H23 H22 2.7182 no 3_666
H24 Br2 3.3011 no 2_645
H24 N1 2.9829 no 3_666
H24 C7 3.1244 no 3_666
H24 C13 3.1612 no 3_666
H24 H6 2.8633 no 3_766
H24 H7 2.5521 no 3_666
H24 H8 3.5781 no 3_666
H25 C16 3.3617 no 2_745
H25 C18 3.3292 no 2_645
H25 C19 3.4606 no 2_645
H25 H2 3.0317 no 2_645
H25 H6 3.4645 no 3_766
H25 H11 2.7317 no 2_745
H25 H13 3.5602 no 2_645

loop_
_geom_torsion_atom_site_label_1
_geom_torsion_atom_site_label_2
_geom_torsion_atom_site_label_3
_geom_torsion_atom_site_label_4
_geom_torsion
_geom_torsion_publ_flag
C1 S1 C12 C7 -38.2(4) no
C1 S1 C12 C11 142.0(4) no
C12 S1 C1 C2 -142.2(4) no
C12 S1 C1 C6 40.0(4) no
C14 O1 C25 C20 -4.6(6) no
C14 O1 C25 C24 177.9(4) no
C25 O1 C14 C15 -176.6(4) no
C25 O1 C14 C19 3.1(6) no
C26 O2 C37 C32 13.6(6) no
C26 O2 C37 C36 -169.6(4) no
C37 O2 C26 C27 168.8(4) no
C37 O2 C26 C31 -13.7(6) no
C6 N1 C7 C8 -135.4(5) no
C6 N1 C7 C12 43.7(6) no
C7 N1 C6 C1 -41.9(6) no
C7 N1 C6 C5 135.7(5) no
C13 N1 C6 C1 169.5(4) no
C13 N1 C6 C5 -12.8(7) no
C13 N1 C7 C8 13.2(7) no
C13 N1 C7 C12 -167.7(4) no
C3 N2 C19 C14 172.2(4) no
C3 N2 C19 C18 -7.4(7) no
C19 N2 C3 C2 93.9(6) no
C19 N2 C3 C4 -84.5(6) no
C3 N2 C20 C21 5.2(7) no
C3 N2 C20 C25 -173.7(4) no
C20 N2 C3 C2 -89.0(6) no
C20 N2 C3 C4 92.6(6) no
C19 N2 C20 C21 -177.7(4) no
C19 N2 C20 C25 3.4(7) no
C20 N2 C19 C14 -4.9(7) no
C20 N2 C19 C18 175.5(4) no
C10 N3 C31 C26 -166.1(4) no
C10 N3 C31 C30 11.5(7) no
C31 N3 C10 C9 84.2(6) no
C31 N3 C10 C11 -89.5(6) no
C10 N3 C32 C33 -12.9(7) no
C10 N3 C32 C37 165.8(4) no
C32 N3 C10 C9 -93.3(6) no
C32 N3 C10 C11 93.0(6) no
C31 N3 C32 C33 169.7(4) no
C31 N3 C32 C37 -11.6(7) no
C32 N3 C31 C26 11.3(7) no
C32 N3 C31 C30 -171.0(4) no
S1 C1 C2 C3 -176.8(3) no
S1 C1 C6 N1 -5.5(6) no
S1 C1 C6 C5 176.8(3) no
C2 C1 C6 N1 176.8(4) no
C2 C1 C6 C5 -0.9(7) no
C6 C1 C2 C3 0.9(7) no
C1 C2 C3 N2 -178.1(4) no
C1 C2 C3 C4 0.3(7) no
N2 C3 C4 C5 176.9(4) no
C2 C3 C4 C5 -1.5(8) no
C3 C4 C5 C6 1.4(8) no
C4 C5 C6 N1 -177.9(5) no
C4 C5 C6 C1 -0.3(8) no
N1 C7 C8 C9 179.3(4) no
N1 C7 C12 S1 2.0(7) no
N1 C7 C12 C11 -178.2(4) no
C8 C7 C12 S1 -178.8(4) no
C8 C7 C12 C11 1.0(7) no
C12 C7 C8 C9 0.1(8) no
C7 C8 C9 C10 -0.6(8) no
C8 C9 C10 N3 -173.8(5) no
C8 C9 C10 C11 -0.1(8) no
N3 C10 C11 C12 174.8(4) no
C9 C10 C11 C12 1.2(8) no
C10 C11 C12 S1 178.2(4) no
C10 C11 C12 C7 -1.6(8) no
O1 C14 C15 C16 178.6(4) no
O1 C14 C19 N2 1.7(7) no
O1 C14 C19 C18 -178.7(4) no
C15 C14 C19 N2 -178.6(4) no
C15 C14 C19 C18 0.9(7) no
C19 C14 C15 C16 -1.1(7) no
C14 C15 C16 C17 0.7(8) no
C15 C16 C17 C18 -0.2(8) no
C16 C17 C18 C19 -0.1(8) no
C17 C18 C19 N2 179.2(5) no
C17 C18 C19 C14 -0.3(8) no
N2 C20 C21 C22 -179.5(4) no
N2 C20 C25 O1 1.4(7) no
N2 C20 C25 C24 178.8(4) no
C21 C20 C25 O1 -177.5(4) no
C21 C20 C25 C24 -0.2(7) no
C25 C20 C21 C22 -0.6(7) no
C20 C21 C22 C23 0.4(8) no
C21 C22 C23 C24 0.6(8) no
C22 C23 C24 C25 -1.4(8) no
C23 C24 C25 O1 178.6(4) no
C23 C24 C25 C20 1.2(8) no
O2 C26 C27 C28 178.2(4) no
O2 C26 C31 N3 1.5(7) no
O2 C26 C31 C30 -176.3(4) no
C27 C26 C31 N3 178.9(4) no
C27 C26 C31 C30 1.1(7) no
C31 C26 C27 C28 0.7(7) no
C26 C27 C28 C29 -1.7(8) no
C27 C28 C29 C30 0.8(8) no
C28 C29 C30 C31 1.2(8) no
C29 C30 C31 N3 -179.7(5) no
C29 C30 C31 C26 -2.1(8) no
N3 C32 C33 C34 177.0(4) no
N3 C32 C37 O2 -1.1(7) no
N3 C32 C37 C36 -177.8(4) no
C33 C32 C37 O2 177.7(4) no
C33 C32 C37 C36 1.0(7) no
C37 C32 C33 C34 -1.8(7) no
C32 C33 C34 C35 0.9(8) no
C33 C34 C35 C36 0.8(8) no
C34 C35 C36 C37 -1.6(8) no
C35 C36 C37 O2 -176.1(5) no
C35 C36 C37 C32 0.7(8) no
